data_1560324
loop_
_publ_author_name
'Hao, Yanhuan'
'Wang, Jiawei'
'Wei, Zhenhong'
'Yu, Hui'
'Cai, Hu'

_publ_section_title
;
 The influence of stoichiometry on the structure and fluorescence of two
 organic--inorganic hybrid complexes incorporating of
 2-(2-aminoethyl)-1-methylpyrrolidine and lead iodide
;
_journal_name_full 'Journal of Solid State Chemistry'
_journal_page_first 184
_journal_page_last 188
_journal_paper_doi 10.1016/j.jssc.2017.09.007
_journal_volume 256
_journal_year 2017
_chemical_formula_moiety 'C7 H18 N2, I6 Pb2'
_chemical_formula_sum 'C7 H18 I6 N2 Pb2'
_chemical_formula_weight 1306.03
_space_group_IT_number 14
_space_group_name_Hall '-P 2ybc'
_space_group_name_H-M_alt 'P 1 21/c 1'
_symmetry_cell_setting monoclinic
_symmetry_space_group_name_Hall '-P 2ybc'
_symmetry_space_group_name_H-M 'P 1 21/c 1'
_atom_sites_solution_hydrogens geom
_atom_sites_solution_primary direct
_atom_sites_solution_secondary difmap
_audit_creation_method SHELXL-97
_cell_angle_alpha 90.00
_cell_angle_beta 101.159(4)
_cell_angle_gamma 90.00
_cell_formula_units_Z 4
_cell_length_a 7.838(3)
_cell_length_b 25.272(10)
_cell_length_c 12.028(5)
_cell_measurement_reflns_used 5558
_cell_measurement_temperature 296(2)
_cell_measurement_theta_max 26.78
_cell_measurement_theta_min 2.36
_cell_volume 2337.5(16)
_computing_cell_refinement 'Bruker SMART'
_computing_data_collection 'Bruker SMART'
_computing_data_reduction 'Bruker SAINT'
_computing_molecular_graphics 'Bruker SHELXTL'
_computing_publication_material 'Bruker SHELXTL'
_computing_structure_refinement 'SHELXL-97 (Sheldrick, 1997)'
_computing_structure_solution 'SHELXS-97 (Sheldrick, 1990)'
_diffrn_ambient_temperature 296(2)
_diffrn_measured_fraction_theta_full 0.947
_diffrn_measured_fraction_theta_max 0.947
_diffrn_measurement_device_type 'CCD area detector'
_diffrn_measurement_method 'phi and omega scans'
_diffrn_radiation_monochromator graphite
_diffrn_radiation_source 'fine-focus sealed tube'
_diffrn_radiation_type MoK\a
_diffrn_radiation_wavelength 0.71073
_diffrn_reflns_av_R_equivalents 0.0658
_diffrn_reflns_av_sigmaI/netI 0.0724
_diffrn_reflns_limit_h_max 9
_diffrn_reflns_limit_h_min -10
_diffrn_reflns_limit_k_max 32
_diffrn_reflns_limit_k_min -32
_diffrn_reflns_limit_l_max 15
_diffrn_reflns_limit_l_min -15
_diffrn_reflns_number 18090
_diffrn_reflns_theta_full 27.56
_diffrn_reflns_theta_max 27.56
_diffrn_reflns_theta_min 1.61
_exptl_absorpt_coefficient_mu 22.299
_exptl_absorpt_correction_T_max 0.012
_exptl_absorpt_correction_T_min 0.005
_exptl_absorpt_correction_type multi-scan
_exptl_crystal_colour yellow
_exptl_crystal_density_diffrn 3.711
_exptl_crystal_density_meas 0
_exptl_crystal_density_method 'not measured'
_exptl_crystal_description block
_exptl_crystal_F_000 2224
_exptl_crystal_size_max 0.25
_exptl_crystal_size_mid 0.24
_exptl_crystal_size_min 0.20
_refine_diff_density_max 2.751
_refine_diff_density_min -2.404
_refine_diff_density_rms 0.671
_refine_ls_extinction_coef 0.00183(9)
_refine_ls_extinction_expression Fc^*^=kFc[1+0.001xFc^2^\l^3^/sin(2\q)]^-1/4^
_refine_ls_extinction_method SHELXL
_refine_ls_goodness_of_fit_ref 1.058
_refine_ls_hydrogen_treatment constr
_refine_ls_matrix_type full
_refine_ls_number_parameters 157
_refine_ls_number_reflns 5115
_refine_ls_number_restraints 0
_refine_ls_restrained_S_all 1.058
_refine_ls_R_factor_all 0.0677
_refine_ls_R_factor_gt 0.0442
_refine_ls_shift/su_max 0.001
_refine_ls_shift/su_mean 0.000
_refine_ls_structure_factor_coef Fsqd
_refine_ls_weighting_details 'calc w=1/[\s^2^(Fo^2^)+(0.0609P)^2^+0.0000P] where P=(Fo^2^+2Fc^2^)/3'
_refine_ls_weighting_scheme calc
_refine_ls_wR_factor_gt 0.0996
_refine_ls_wR_factor_ref 0.1288
_reflns_number_gt 3916
_reflns_number_total 5115
_reflns_threshold_expression >2sigma(I)
_cod_data_source_file JSSC-2017-256-184.cif
_cod_data_source_block 2
_cod_depositor_comments
;
The following automatic conversions were performed:

data item '_symmetry_cell_setting' value 'Monoclinic' was changed to
'monoclinic' in accordance with the built-in table derived from the
CIF Core dictionary named 'cif_core.dic' version 2.4.5 last updated
on 2014-11-21.

Automatic conversion script
Id: cif_fix_values 8369 2020-08-20 11:38:08Z andrius 
;
_cod_original_cell_volume 2337.3(16)
_cod_original_sg_symbol_H-M P2(1)/c
_cod_database_code 1560324

loop_
_symmetry_equiv_pos_as_xyz
'x, y, z'
'-x, y+1/2, -z+1/2'
'-x, -y, -z'
'x, -y-1/2, z-1/2'

loop_
_atom_site_label
_atom_site_type_symbol
_atom_site_fract_x
_atom_site_fract_y
_atom_site_fract_z
_atom_site_U_iso_or_equiv
_atom_site_adp_type
_atom_site_occupancy
_atom_site_symmetry_multiplicity
_atom_site_calc_flag
_atom_site_refinement_flags
_atom_site_disorder_assembly
_atom_site_disorder_group
Pb1 Pb 0.27006(5) 0.545227(15) 0.05229(4) 0.03158(15) Uani 1 1 d . . .
Pb2 Pb 0.21983(5) 0.364862(16) -0.11125(4) 0.03136(16) Uani 1 1 d . . .
I1 I 0.03236(12) 0.30570(3) -0.32435(7) 0.0484(3) Uani 1 1 d . . .
I2 I 0.38556(11) 0.25698(3) -0.02803(8) 0.0432(2) Uani 1 1 d . . .
I3 I 0.50130(10) 0.59488(3) 0.27066(8) 0.0407(2) Uani 1 1 d . . .
I4 I 0.09288(10) 0.65561(3) -0.01614(8) 0.0379(2) Uani 1 1 d . . .
I5 I 0.03633(9) 0.48595(3) -0.18121(7) 0.0339(2) Uani 1 1 d . . .
I6 I 0.45278(9) 0.42844(3) 0.11320(7) 0.0328(2) Uani 1 1 d . . .
N1 N -0.3700(13) 0.2334(3) -0.7477(10) 0.043(3) Uani 1 1 d . . .
H1A H -0.2778 0.2178 -0.7665 0.064 Uiso 1 1 calc R . .
H1B H -0.4642 0.2260 -0.7996 0.064 Uiso 1 1 calc R . .
H1C H -0.3844 0.2215 -0.6805 0.064 Uiso 1 1 calc R . .
N2 N 0.0118(13) 0.3790(4) -0.5736(9) 0.045(3) Uani 1 1 d . . .
H2 H 0.0357 0.3553 -0.5158 0.054 Uiso 1 1 calc R . .
C1 C -0.3426(16) 0.2916(4) -0.7416(12) 0.043(3) Uani 1 1 d . . .
H1D H -0.4417 0.3085 -0.7192 0.052 Uiso 1 1 calc R . .
H1E H -0.3334 0.3049 -0.8159 0.052 Uiso 1 1 calc R . .
C2 C -0.1811(16) 0.3052(4) -0.6584(12) 0.043(3) Uani 1 1 d . . .
H2A H -0.0806 0.2911 -0.6846 0.052 Uiso 1 1 calc R . .
H2B H -0.1854 0.2891 -0.5858 0.052 Uiso 1 1 calc R . .
C3 C -0.1631(14) 0.3646(4) -0.6446(10) 0.034(3) Uani 1 1 d . . .
H3 H -0.1773 0.3815 -0.7192 0.041 Uiso 1 1 calc R . .
C4 C -0.2885(17) 0.3893(5) -0.5765(13) 0.055(4) Uani 1 1 d . . .
H4A H -0.3989 0.3976 -0.6255 0.066 Uiso 1 1 calc R . .
H4B H -0.3092 0.3654 -0.5175 0.066 Uiso 1 1 calc R . .
C5 C -0.202(2) 0.4380(6) -0.5269(16) 0.077(5) Uani 1 1 d . . .
H5A H -0.2245 0.4432 -0.4510 0.092 Uiso 1 1 calc R . .
H5B H -0.2472 0.4683 -0.5727 0.092 Uiso 1 1 calc R . .
C6 C -0.007(2) 0.4321(5) -0.5230(13) 0.060(4) Uani 1 1 d . . .
H6A H 0.0345 0.4598 -0.5668 0.072 Uiso 1 1 calc R . .
H6B H 0.0568 0.4337 -0.4456 0.072 Uiso 1 1 calc R . .
C7 C 0.1598(17) 0.3770(6) -0.6377(15) 0.068(5) Uani 1 1 d . . .
H7A H 0.1799 0.3409 -0.6569 0.101 Uiso 1 1 calc R . .
H7B H 0.2631 0.3911 -0.5911 0.101 Uiso 1 1 calc R . .
H7C H 0.1302 0.3976 -0.7057 0.101 Uiso 1 1 calc R . .

loop_
_atom_site_aniso_label
_atom_site_aniso_U_11
_atom_site_aniso_U_22
_atom_site_aniso_U_33
_atom_site_aniso_U_23
_atom_site_aniso_U_13
_atom_site_aniso_U_12
Pb1 0.0332(2) 0.0273(2) 0.0353(3) -0.00104(19) 0.0094(2) 0.00033(16)
Pb2 0.0349(2) 0.0301(2) 0.0295(3) -0.00239(19) 0.0073(2) -0.00034(16)
I1 0.0713(6) 0.0513(5) 0.0205(5) 0.0004(4) 0.0040(4) -0.0202(4)
I2 0.0505(5) 0.0399(4) 0.0377(6) 0.0049(4) 0.0053(4) 0.0073(3)
I3 0.0436(4) 0.0449(4) 0.0350(5) -0.0043(4) 0.0113(4) -0.0058(3)
I4 0.0456(4) 0.0316(4) 0.0414(6) 0.0093(4) 0.0205(4) 0.0066(3)
I5 0.0409(4) 0.0332(4) 0.0288(5) 0.0046(3) 0.0098(3) 0.0001(3)
I6 0.0388(4) 0.0302(4) 0.0288(5) 0.0025(3) 0.0050(3) 0.0033(3)
N1 0.062(7) 0.029(5) 0.037(7) 0.000(5) 0.006(6) -0.012(4)
N2 0.068(7) 0.028(5) 0.036(7) 0.013(5) 0.000(6) -0.006(5)
C1 0.062(8) 0.032(6) 0.033(8) -0.001(6) 0.004(7) -0.004(5)
C2 0.051(7) 0.035(6) 0.038(9) -0.001(6) -0.005(6) 0.002(5)
C3 0.044(6) 0.040(6) 0.017(7) 0.001(5) 0.001(5) 0.004(5)
C4 0.068(9) 0.052(8) 0.043(10) -0.014(7) 0.007(8) 0.006(7)
C5 0.089(12) 0.068(10) 0.076(14) -0.035(10) 0.024(10) -0.004(9)
C6 0.102(12) 0.036(7) 0.040(10) -0.012(7) 0.008(9) -0.023(7)
C7 0.047(8) 0.073(10) 0.090(14) 0.012(10) 0.031(9) 0.001(7)

loop_
_atom_type_symbol
_atom_type_description
_atom_type_scat_dispersion_real
_atom_type_scat_dispersion_imag
_atom_type_scat_source
C C 0.0033 0.0016 'International Tables Vol C Tables 4.2.6.8 and 6.1.1.4'
H H 0.0000 0.0000 'International Tables Vol C Tables 4.2.6.8 and 6.1.1.4'
N N 0.0061 0.0033 'International Tables Vol C Tables 4.2.6.8 and 6.1.1.4'
I I -0.4742 1.8119 'International Tables Vol C Tables 4.2.6.8 and 6.1.1.4'
Pb Pb -3.3944 10.1111 'International Tables Vol C Tables 4.2.6.8 and 6.1.1.4'

loop_
_geom_angle_atom_site_label_1
_geom_angle_atom_site_label_2
_geom_angle_atom_site_label_3
_geom_angle
_geom_angle_site_symmetry_1
_geom_angle_site_symmetry_3
I3 Pb1 I4 91.06(3) . .
I3 Pb1 I5 93.37(4) . 3_565
I4 Pb1 I5 90.60(3) . 3_565
I3 Pb1 I6 94.78(4) . 3_665
I4 Pb1 I6 88.40(3) . 3_665
I5 Pb1 I6 171.81(3) 3_565 3_665
I3 Pb1 I6 90.93(3) . .
I4 Pb1 I6 177.74(3) . .
I5 Pb1 I6 90.36(3) 3_565 .
I6 Pb1 I6 90.36(3) 3_665 .
I3 Pb1 I5 176.82(2) . .
I4 Pb1 I5 91.98(3) . .
I5 Pb1 I5 87.52(3) 3_565 .
I6 Pb1 I5 84.39(3) 3_665 .
I6 Pb1 I5 86.01(3) . .
I1 Pb2 I2 86.81(3) . .
I1 Pb2 I4 91.95(4) . 3_565
I2 Pb2 I4 90.87(3) . 3_565
I1 Pb2 I3 85.98(4) . 3_665
I2 Pb2 I3 100.00(3) . 3_665
I4 Pb2 I3 168.79(3) 3_565 3_665
I1 Pb2 I6 175.56(3) . .
I2 Pb2 I6 91.86(3) . .
I4 Pb2 I6 92.31(4) 3_565 .
I3 Pb2 I6 90.08(3) 3_665 .
I1 Pb2 I5 96.86(3) . .
I2 Pb2 I5 175.49(3) . .
I4 Pb2 I5 86.40(3) 3_565 .
I3 Pb2 I5 82.91(3) 3_665 .
I6 Pb2 I5 84.66(3) . .
Pb1 I3 Pb2 88.71(4) . 3_665
Pb1 I4 Pb2 94.13(3) . 3_565
Pb1 I5 Pb1 92.48(3) 3_565 .
Pb1 I5 Pb2 88.84(3) 3_565 .
Pb1 I5 Pb2 93.30(3) . .
Pb1 I6 Pb1 89.64(3) 3_665 .
Pb1 I6 Pb2 86.00(3) 3_665 .
Pb1 I6 Pb2 95.99(3) . .
C1 N1 H1A 109.5 . .
C1 N1 H1B 109.5 . .
H1A N1 H1B 109.5 . .
C1 N1 H1C 109.5 . .
H1A N1 H1C 109.5 . .
H1B N1 H1C 109.5 . .
C6 N2 C3 107.2(9) . .
C6 N2 C7 112.8(10) . .
C3 N2 C7 113.9(11) . .
C6 N2 H2 107.6 . .
C3 N2 H2 107.6 . .
C7 N2 H2 107.6 . .
N1 C1 C2 110.8(10) . .
N1 C1 H1D 109.5 . .
C2 C1 H1D 109.5 . .
N1 C1 H1E 109.5 . .
C2 C1 H1E 109.5 . .
H1D C1 H1E 108.1 . .
C1 C2 C3 110.5(10) . .
C1 C2 H2A 109.6 . .
C3 C2 H2A 109.6 . .
C1 C2 H2B 109.6 . .
C3 C2 H2B 109.6 . .
H2A C2 H2B 108.1 . .
N2 C3 C2 110.9(9) . .
N2 C3 C4 101.8(10) . .
C2 C3 C4 114.1(10) . .
N2 C3 H3 109.9 . .
C2 C3 H3 109.9 . .
C4 C3 H3 109.9 . .
C5 C4 C3 105.5(11) . .
C5 C4 H4A 110.6 . .
C3 C4 H4A 110.6 . .
C5 C4 H4B 110.6 . .
C3 C4 H4B 110.6 . .
H4A C4 H4B 108.8 . .
C4 C5 C6 108.0(12) . .
C4 C5 H5A 110.1 . .
C6 C5 H5A 110.1 . .
C4 C5 H5B 110.1 . .
C6 C5 H5B 110.1 . .
H5A C5 H5B 108.4 . .
N2 C6 C5 104.7(10) . .
N2 C6 H6A 110.8 . .
C5 C6 H6A 110.8 . .
N2 C6 H6B 110.8 . .
C5 C6 H6B 110.8 . .
H6A C6 H6B 108.9 . .
N2 C7 H7A 109.5 . .
N2 C7 H7B 109.5 . .
H7A C7 H7B 109.5 . .
N2 C7 H7C 109.5 . .
H7A C7 H7C 109.5 . .
H7B C7 H7C 109.5 . .

loop_
_geom_bond_atom_site_label_1
_geom_bond_atom_site_label_2
_geom_bond_distance
_geom_bond_site_symmetry_2
Pb1 I3 3.1489(13) .
Pb1 I4 3.1535(13) .
Pb1 I5 3.1989(12) 3_565
Pb1 I6 3.2859(12) 3_665
Pb1 I6 3.3004(13) .
Pb1 I5 3.3905(13) .
Pb2 I1 3.0832(13) .
Pb2 I2 3.1015(13) .
Pb2 I4 3.1743(12) 3_565
Pb2 I3 3.3332(12) 3_665
Pb2 I6 3.3608(12) .
Pb2 I5 3.4165(14) .
I3 Pb2 3.3332(12) 3_665
I4 Pb2 3.1743(12) 3_565
I5 Pb1 3.1989(12) 3_565
I6 Pb1 3.2859(12) 3_665
N1 C1 1.487(13) .
N1 H1A 0.8900 .
N1 H1B 0.8900 .
N1 H1C 0.8900 .
N2 C6 1.492(15) .
N2 C3 1.513(14) .
N2 C7 1.512(16) .
N2 H2 0.9100 .
C1 C2 1.493(17) .
C1 H1D 0.9700 .
C1 H1E 0.9700 .
C2 C3 1.514(15) .
C2 H2A 0.9700 .
C2 H2B 0.9700 .
C3 C4 1.530(16) .
C3 H3 0.9800 .
C4 C5 1.471(18) .
C4 H4A 0.9700 .
C4 H4B 0.9700 .
C5 C6 1.53(2) .
C5 H5A 0.9700 .
C5 H5B 0.9700 .
C6 H6A 0.9700 .
C6 H6B 0.9700 .
C7 H7A 0.9600 .
C7 H7B 0.9600 .
C7 H7C 0.9600 .
